data_7201968
loop_
_publ_author_name
'Her, Jae-Hyuk'
'Stephens, Peter W.'
'Zhu, Qiuying'
'Nelson, Kendric J.'
'Miller, Joel S.'

_publ_section_title
;
 Structure of CrIIF(NCMe)2BF4. Rietveld refinement of a component of a
 physical mixture of unknown composition
;
_journal_issue 12
_journal_name_full CrystEngComm
_journal_page_first 1728
_journal_paper_doi 10.1039/b801509k
_journal_volume 10
_journal_year 2008
_chemical_formula_moiety 'C4 H6 B Cr F5 N2'
_chemical_formula_structural 'Cr F (N C (C H3))2 B F4'
_chemical_formula_sum 'C4 H6 B Cr F5 N2'
_chemical_name_common Bis(acetonitrile)-mu-fluoro-mu-tetrafluoroboratechromium(ii)
_chemical_name_systematic
;
Bis(acetonitrile)-mu-fluoro-mu-tetrafluoroboratechromium(II)
;
_space_group_crystal_system monoclinic
_space_group_IT_number 15
_space_group_name_H-M_alt 'C 1 2/c 1'
_symmetry_space_group_name_Hall '-C 2yc'
_symmetry_space_group_name_H-M 'C 1 2/c 1'
_cell_angle_alpha 90
_cell_angle_beta 83.019(5)
_cell_angle_gamma 90
_cell_formula_units_Z 4
_cell_length_a 12.2555(6)
_cell_length_b 10.4744(5)
_cell_length_c 7.2559(4)
_cell_measurement_temperature 300
_cell_volume 924.53(8)
_computing_cell_refinement TOPAS-Academic
_computing_data_collection SPEC
_computing_data_reduction TOPAS-Academic
_computing_structure_refinement TOPAS-Academic
_computing_structure_solution 'EXPO and TOPAS-Academic'
_diffrn_ambient_temperature 300
_diffrn_detector 'NaI scintillation counter'
_diffrn_measurement_device_type 'Huber diffractometer'
_diffrn_radiation_monochromator 'Si(111) channel cut'
_diffrn_radiation_type synchrotron
_diffrn_radiation_wavelength 0.700486
_diffrn_source synchrotron
_exptl_absorpt_coefficient_mu 11.8191
_exptl_absorpt_correction_type none
_pd_block_diffractogram_id C4H6BCrF5N2-profile
_pd_instr_location
;
X16C, National Synchrotron Light Source, Brookhaven National Laboratory
;
_pd_meas_2theta_range_inc .005
_pd_meas_2theta_range_max 45.000
_pd_meas_2theta_range_min 2.000
_pd_meas_number_of_points 8601
_pd_meas_scan_method step
_pd_proc_2theta_range_inc 0.005
_pd_proc_2theta_range_max 45.0
_pd_proc_2theta_range_min 2.0
_pd_proc_ls_background_function
;
Chebyshev polynomial with 41 coefficients
;
_pd_proc_ls_pref_orient_corr
;
none
;
_pd_proc_ls_profile_function
;
Simple_Axial_model function with Rp=9999,Rs=330 in TOPAS-Academic
;
_pd_proc_ls_prof_R_factor 0.027
_pd_proc_ls_prof_wR_expected 0.030
_pd_proc_ls_prof_wR_factor 0.034
_pd_proc_wavelength .700486
_pd_spec_mounting
;
capillary
;
_pd_spec_mount_mode transmission
_pd_spec_shape cylinder
_refine_ls_extinction_method none
_refine_ls_goodness_of_fit_all 1.141
_refine_ls_hydrogen_treatment none
_refine_ls_number_parameters 84
_refine_ls_R_I_factor 0.010
_refine_ls_shift/su_max <.001
_refine_ls_weighting_details 1/(sigma*sigma)
_refine_ls_weighting_scheme sigma
_cod_data_source_file b801509k.txt
_cod_data_source_block C4H6BCrF5N2
_cod_original_cell_volume 924.5(1)
_cod_database_code 7201968

loop_
_symmetry_equiv_pos_site_id
_symmetry_equiv_pos_as_xyz
1 'x, y, z'
2 '-x, y, -z+1/2'
3 '-x, -y, -z'
4 'x, -y, z+1/2'
5 'x+1/2, y+1/2, z'
6 '-x+1/2, y+1/2, -z+1/2'
7 '-x+1/2, -y+1/2, -z'
8 'x+1/2, -y+1/2, z+1/2'

loop_
_atom_site_aniso_label
_atom_site_aniso_U_11
_atom_site_aniso_U_22
_atom_site_aniso_U_33
_atom_site_aniso_U_12
_atom_site_aniso_U_13
_atom_site_aniso_U_23
_atom_site_aniso_type_symbol
? ? ? ? ? ? ? ?

loop_
_atom_site_label
_atom_site_type_symbol
_atom_site_symmetry_multiplicity
_atom_site_fract_x
_atom_site_fract_y
_atom_site_fract_z
_atom_site_occupancy
_atom_site_B_iso_or_equiv
Cr1 Cr 4 0 0 0 1 2.099(54)
F2 F 4 0.5 0.56667(41) 0.25 1 2.23(14)
F3 F 8 0.07620(26) 0.36056(40) 0.80476(54) 1 6.93(12)
F4 F 8 0.04534(31) 0.78590(38) 0.10480(50) 1 6.93(12)
B5 B 4 0.5 0.2122(14) 0.25 1 6.93(12)
N6 N 8 0.16668 0.0531 0.92445 1 2.67(11)
C7 C 8 0.240054 0.09432154 0.8571623 1 2.67(11)
C8 C 8 0.3394828 0.1489632 0.764615 1 2.67(11)
H8a H 8 0.375569 0.08675798 0.6736919 1 2.67(11)
H8b H 8 0.3216876 0.2278865 0.6987844 1 2.67(11)
H8c H 8 0.389852 0.1699776 0.8574607 1 2.67(11)

loop_
_atom_type_symbol
_atom_type_description
_atom_type_scat_dispersion_real
_atom_type_scat_dispersion_imag
_atom_type_scat_source
_atom_type_scat_length_neutron
? ? ? ? ? ?

loop_
_geom_angle_atom_site_label_1
_geom_angle_atom_site_label_2
_geom_angle_atom_site_label_3
_geom_angle
_geom_angle_site_symmetry_1
_geom_angle_site_symmetry_2
_geom_angle_site_symmetry_3
N6 C7 C8 179(4) 1_555 1_555 1_555
H8a C8 H8b 109.47 1_555 1_555 1_555
H8a C8 H8c 109.47 1_555 1_555 1_555
H8a C8 C7 109.48 1_555 1_555 1_555
H8b C8 H8c 109.47 1_555 1_555 1_555
H8b C8 C7 109.48 1_555 1_555 1_555
H8c C8 C7 109.47 1_555 1_555 1_555
F3 B5 F3 108.5(6) 1_555 1_555 2_556
F3 B5 F4 110(1) 1_555 1_555 1_555
F3 B5 F4 109.0(9) 1_555 1_555 2_556
F3 B5 F4 109.0(9) 2_556 1_555 1_555
F3 B5 F4 110(1) 2_556 1_555 2_556
F4 B5 F4 111.3(6) 1_555 1_555 2_556
C7 N6 Cr1 164(2) 1_555 1_555 1_555
Cr1 F2 Cr1 138(1) 1_555 1_555 2_556
F2 Cr1 F2 180.00 1_555 1_555 3_557
F2 Cr1 N6 87.8(3) 1_555 1_555 1_555
F2 Cr1 N6 92.2(3) 1_555 1_555 3_557
F2 Cr1 N6 92.2(3) 3_557 1_555 1_555
F2 Cr1 N6 87.8(3) 3_557 1_555 3_557
N6 Cr1 N6 179.97 1_555 1_555 3_557

loop_
_geom_bond_atom_site_label_1
_geom_bond_atom_site_label_2
_geom_bond_distance
_geom_bond_site_symmetry_1
_geom_bond_site_symmetry_2
C7 N6 1.06(3) 1_555 1_555
C7 C8 1.44(3) 1_555 1_555
C8 H8a 1.0(1) 1_555 1_555
C8 H8b 1.0(1) 1_555 1_555
C8 H8c 1.0(1) 1_555 1_555
C8 C7 1.44(3) 1_555 1_555
H8a C8 1.0(1) 1_555 1_555
H8b C8 1.0(1) 1_555 1_555
H8c C8 1.0(1) 1_555 1_555
B5 F3 1.30(5) 1_555 1_555
B5 F3 1.30(5) 1_555 2_556
B5 F4 1.37(5) 1_555 1_555
B5 F4 1.37(5) 1_555 2_556
N6 C7 1.06(3) 1_555 1_555
N6 Cr1 2.12(2) 1_555 1_555
F2 Cr1 1.94(2) 1_555 1_555
F2 Cr1 1.94(2) 1_555 2_556
F3 B5 1.30(5) 1_555 1_555
F4 B5 1.37(5) 1_555 1_555
Cr1 F2 1.94(2) 1_555 1_555
Cr1 F2 1.94(2) 1_555 3_557
Cr1 N6 2.12(2) 1_555 1_555
Cr1 N6 2.12(2) 1_555 3_557
